data_7239310
loop_
_publ_author_name
'Guo, Zhi-Wei'
'Huang, Xiao'
'Mao, Jia-Min'
'Zhu, Wei-Dong'
'Xie, Jian-Wu'

_publ_section_title
;
 Diastereoselective synthesis of polysubstituted \D1-pyrroline derivatives
 from in situ generated nitrile ylides
;
_journal_issue 47
_journal_name_full 'RSC Advances'
_journal_page_first 25103
_journal_paper_doi 10.1039/c3ra44736g
_journal_volume 3
_journal_year 2013
_chemical_formula_sum 'C30 H0 N O'
_chemical_formula_weight 390.31
_space_group_IT_number 2
_space_group_name_Hall '-P 1'
_space_group_name_H-M_alt 'P -1'
_symmetry_cell_setting triclinic
_symmetry_space_group_name_H-M 'P -1'
_atom_sites_solution_primary direct
_atom_sites_solution_secondary difmap
_audit_creation_method SHELXL-97
_cell_angle_alpha 67.492(4)
_cell_angle_beta 88.996(4)
_cell_angle_gamma 83.445(4)
_cell_formula_units_Z 4
_cell_length_a 9.6811(7)
_cell_length_b 14.0805(11)
_cell_length_c 18.2882(14)
_cell_measurement_temperature 296(2)
_cell_volume 2287.1(3)
_computing_cell_refinement 'Bruker XSCANS'
_computing_data_collection 'Bruker XSCANS'
_computing_data_reduction 'Bruker SHELXTL'
_computing_molecular_graphics 'Bruker SHELXTL'
_computing_publication_material 'Bruker SHELXTL'
_computing_structure_refinement 'SHELXL-97 (Sheldrick, 1997)'
_computing_structure_solution 'SHELXS-97 (Sheldrick, 1990)'
_diffrn_ambient_temperature 296(2)
_diffrn_measured_fraction_theta_full 0.990
_diffrn_measured_fraction_theta_max 0.990
_diffrn_measurement_device_type 'Bruker P4'
_diffrn_measurement_method '\w scans'
_diffrn_radiation_monochromator graphite
_diffrn_radiation_source 'fine-focus sealed tube'
_diffrn_radiation_type MoK\a
_diffrn_radiation_wavelength 0.71073
_diffrn_reflns_av_R_equivalents 0.0768
_diffrn_reflns_av_sigmaI/netI 0.0845
_diffrn_reflns_limit_h_max 12
_diffrn_reflns_limit_h_min -12
_diffrn_reflns_limit_k_max 18
_diffrn_reflns_limit_k_min -18
_diffrn_reflns_limit_l_max 23
_diffrn_reflns_limit_l_min -23
_diffrn_reflns_number 37416
_diffrn_reflns_theta_full 27.58
_diffrn_reflns_theta_max 27.58
_diffrn_reflns_theta_min 1.21
_exptl_absorpt_coefficient_mu 0.069
_exptl_absorpt_correction_type none
_exptl_crystal_colour colourless
_exptl_crystal_density_diffrn 1.134
_exptl_crystal_density_method 'not measured'
_exptl_crystal_description block
_exptl_crystal_F_000 780
_exptl_crystal_size_max 0.377
_exptl_crystal_size_mid 0.348
_exptl_crystal_size_min 0.279
_refine_diff_density_max 0.198
_refine_diff_density_min -0.349
_refine_diff_density_rms 0.041
_refine_ls_extinction_coef 0.0089(16)
_refine_ls_extinction_expression Fc^*^=kFc[1+0.001xFc^2^\l^3^/sin(2\q)]^-1/4^
_refine_ls_extinction_method SHELXL
_refine_ls_goodness_of_fit_ref 0.955
_refine_ls_matrix_type full
_refine_ls_number_parameters 579
_refine_ls_number_reflns 10498
_refine_ls_number_restraints 0
_refine_ls_restrained_S_all 0.955
_refine_ls_R_factor_all 0.1370
_refine_ls_R_factor_gt 0.0586
_refine_ls_shift/su_max 0.000
_refine_ls_shift/su_mean 0.000
_refine_ls_structure_factor_coef Fsqd
_refine_ls_weighting_details 'calc w=1/[\s^2^(Fo^2^)+(0.1000P)^2^+0.0000P] where P=(Fo^2^+2Fc^2^)/3'
_refine_ls_weighting_scheme calc
_refine_ls_wR_factor_gt 0.1536
_refine_ls_wR_factor_ref 0.2011
_reflns_number_gt 4956
_reflns_number_total 10498
_reflns_threshold_expression >2sigma(I)
_cod_data_source_file c3ra44736g.txt
_cod_data_source_block a
_cod_depositor_comments
;
The following automatic conversions were performed:

data item '_symmetry_cell_setting' value 'Triclinic' was changed to
'triclinic' in accordance with the
/home/saulius/struct/COD-crude-data/automatic-downloads/DataCite-retrospective/RSC/depositions/lib/dictionaries/cif_core.dic
dictionary named 'cif_core.dic' version 2.4.2 last updated on
2011-04-26.

Automatic conversion script
Id: cif_fix_values 6909 2019-04-08 15:41:33Z antanas 
;
_cod_original_sg_symbol_H-M P-1
_cod_database_code 7239310

loop_
_symmetry_equiv_pos_as_xyz
'x, y, z'
'-x, -y, -z'

loop_
_atom_site_label
_atom_site_type_symbol
_atom_site_fract_x
_atom_site_fract_y
_atom_site_fract_z
_atom_site_U_iso_or_equiv
_atom_site_adp_type
_atom_site_occupancy
_atom_site_symmetry_multiplicity
_atom_site_calc_flag
_atom_site_refinement_flags
O1 O 0.3328(2) 0.49106(13) 0.00489(10) 0.0793(6) Uani 1 1 d .
N1 N 0.5800(2) 0.21192(15) 0.03629(11) 0.0537(5) Uani 1 1 d .
H1A H 0.6569 0.1738 0.0379 0.064 Uiso 1 1 calc R
C3 C 0.3541(2) 0.29675(17) -0.00463(12) 0.0481(6) Uani 1 1 d .
H3A H 0.3504 0.3646 -0.0483 0.058 Uiso 1 1 calc R
C4 C 0.3630(2) 0.44031(17) 0.14259(13) 0.0499(6) Uani 1 1 d .
C5 C 0.4978(2) 0.19522(17) -0.08146(13) 0.0499(6) Uani 1 1 d .
C10 C 0.4802(2) 0.22910(17) -0.01357(13) 0.0479(6) Uani 1 1 d .
C12 C 0.3896(2) 0.30918(16) 0.07272(12) 0.0477(6) Uani 1 1 d .
H12A H 0.3350 0.2649 0.1151 0.057 Uiso 1 1 calc R
C14 C 0.3591(2) 0.41940(18) 0.06840(14) 0.0537(6) Uani 1 1 d .
C19 C 0.3626(3) 0.36336(19) 0.21789(14) 0.0562(6) Uani 1 1 d .
H19A H 0.3654 0.2946 0.2237 0.067 Uiso 1 1 calc R
C21 C 0.2150(2) 0.2560(2) -0.00171(13) 0.0525(6) Uani 1 1 d .
C24 C 0.5828(2) 0.19761(17) 0.17563(13) 0.0504(6) Uani 1 1 d .
C25 C 0.5471(2) 0.26521(17) 0.09028(13) 0.0500(6) Uani 1 1 d .
H25A H 0.6016 0.3241 0.0752 0.060 Uiso 1 1 calc R
C28 C 0.3604(2) 0.54225(19) 0.13592(16) 0.0584(6) Uani 1 1 d .
H28A H 0.3616 0.5950 0.0861 0.070 Uiso 1 1 calc R
C29 C 0.6766(3) 0.2247(2) 0.21874(15) 0.0634(7) Uani 1 1 d .
H29A H 0.7227 0.2826 0.1936 0.076 Uiso 1 1 calc R
C31 C 0.2039(3) 0.1508(2) 0.03053(14) 0.0594(7) Uani 1 1 d .
H31A H 0.2839 0.1039 0.0460 0.071 Uiso 1 1 calc R
C33 C 0.3547(3) 0.4897(2) 0.27749(16) 0.0607(7) Uani 1 1 d .
C35 C 0.3581(3) 0.3880(2) 0.28427(15) 0.0618(7) Uani 1 1 d .
H35A H 0.3574 0.3355 0.3342 0.074 Uiso 1 1 calc R
C37 C 0.3561(3) 0.5658(2) 0.20238(17) 0.0655(7) Uani 1 1 d .
H37A H 0.3541 0.6345 0.1966 0.079 Uiso 1 1 calc R
C39 C 0.6159(3) 0.1323(2) -0.08601(16) 0.0662(7) Uani 1 1 d .
H39A H 0.6801 0.1044 -0.0438 0.079 Uiso 1 1 calc R
C40 C 0.4024(3) 0.2332(2) -0.14417(14) 0.0649(7) Uani 1 1 d .
H40A H 0.3215 0.2739 -0.1412 0.078 Uiso 1 1 calc R
C42 C 0.5182(3) 0.10969(19) 0.21433(14) 0.0662(7) Uani 1 1 d .
H42A H 0.4571 0.0890 0.1861 0.079 Uiso 1 1 calc R
C44 C 0.6353(3) 0.0814(2) 0.33625(15) 0.0698(8) Uani 1 1 d .
H44A H 0.6516 0.0432 0.3901 0.084 Uiso 1 1 calc R
C46 C 0.7026(3) 0.1668(2) 0.29842(16) 0.0704(8) Uani 1 1 d .
H46A H 0.7659 0.1860 0.3264 0.084 Uiso 1 1 calc R
C47 C 0.6380(3) 0.1111(2) -0.15370(17) 0.0741(8) Uani 1 1 d .
H47A H 0.7178 0.0694 -0.1569 0.089 Uiso 1 1 calc R
C48 C 0.4253(3) 0.2116(2) -0.21112(15) 0.0736(8) Uani 1 1 d .
H48A H 0.3605 0.2381 -0.2530 0.088 Uiso 1 1 calc R
C49 C 0.5433(3) 0.1511(2) -0.21582(16) 0.0721(8) Uani 1 1 d .
H49A H 0.5592 0.1371 -0.2612 0.086 Uiso 1 1 calc R
C50 C 0.5429(3) 0.0522(2) 0.29403(15) 0.0743(8) Uani 1 1 d .
H50A H 0.4976 -0.0061 0.3194 0.089 Uiso 1 1 calc R
C54 C 0.3489(3) 0.5163(3) 0.35022(18) 0.0889(10) Uani 1 1 d .
H54A H 0.3466 0.5898 0.3345 0.133 Uiso 1 1 calc R
H54B H 0.4297 0.4821 0.3836 0.133 Uiso 1 1 calc R
H54C H 0.2668 0.4938 0.3788 0.133 Uiso 1 1 calc R
C55 C 0.0943(3) 0.3236(3) -0.02525(17) 0.0809(9) Uani 1 1 d .
H55A H 0.0991 0.3946 -0.0476 0.097 Uiso 1 1 calc R
C61 C 0.0750(3) 0.1149(3) 0.03994(18) 0.0828(9) Uani 1 1 d .
H61A H 0.0690 0.0440 0.0615 0.099 Uiso 1 1 calc R
C63 C -0.0443(4) 0.1833(4) 0.0176(2) 0.1005(12) Uani 1 1 d .
H63A H -0.1310 0.1592 0.0252 0.121 Uiso 1 1 calc R
C64 C -0.0341(4) 0.2862(4) -0.0157(2) 0.1055(13) Uani 1 1 d .
H64A H -0.1145 0.3325 -0.0325 0.127 Uiso 1 1 calc R
O2 O 0.8187(2) -0.00585(14) 0.51499(11) 0.0865(7) Uani 1 1 d .
N2 N 0.9617(2) 0.23801(15) 0.54111(11) 0.0540(5) Uani 1 1 d .
H2A H 1.0297 0.2745 0.5350 0.065 Uiso 1 1 calc R
C7 C 0.9607(2) 0.13450(17) 0.60172(13) 0.0484(6) Uani 1 1 d .
H7A H 1.0344 0.0884 0.5907 0.058 Uiso 1 1 calc R
C8 C 0.8350(3) -0.00300(19) 0.58040(14) 0.0536(6) Uani 1 1 d .
C9 C 0.8166(2) 0.09993(16) 0.59053(12) 0.0459(5) Uani 1 1 d .
H9A H 0.7600 0.0936 0.6368 0.055 Uiso 1 1 calc R
C11 C 0.8777(2) -0.10076(17) 0.64931(13) 0.0493(6) Uani 1 1 d .
C13 C 0.5983(2) 0.22625(17) 0.52733(12) 0.0468(5) Uani 1 1 d .
C16 C 0.8843(3) -0.10702(19) 0.72711(14) 0.0569(6) Uani 1 1 d .
H16A H 0.8597 -0.0480 0.7379 0.068 Uiso 1 1 calc R
C17 C 0.9152(3) -0.19125(19) 0.63609(15) 0.0573(6) Uani 1 1 d .
H17A H 0.9125 -0.1892 0.5847 0.069 Uiso 1 1 calc R
C18 C 0.9922(2) 0.13649(18) 0.68215(13) 0.0490(6) Uani 1 1 d .
C20 C 0.8353(2) 0.37054(19) 0.43147(14) 0.0526(6) Uani 1 1 d .
C22 C 0.8513(2) 0.26835(17) 0.49839(13) 0.0469(5) Uani 1 1 d .
C23 C 0.7484(2) 0.19033(17) 0.51681(13) 0.0478(6) Uani 1 1 d .
H23A H 0.7495 0.1659 0.4733 0.057 Uiso 1 1 calc R
C26 C 0.9561(3) -0.2831(2) 0.69740(16) 0.0620(7) Uani 1 1 d .
H26A H 0.9794 -0.3425 0.6869 0.074 Uiso 1 1 calc R
C27 C 0.9267(3) -0.1997(2) 0.78825(14) 0.0604(7) Uani 1 1 d .
H27A H 0.9308 -0.2019 0.8397 0.072 Uiso 1 1 calc R
C30 C 0.7382(3) 0.3940(2) 0.37015(15) 0.0610(7) Uani 1 1 d .
H30A H 0.6748 0.3478 0.3733 0.073 Uiso 1 1 calc R
C32 C 0.9636(2) -0.28961(19) 0.77491(15) 0.0587(6) Uani 1 1 d .
C34 C 0.4915(3) 0.1771(2) 0.51292(15) 0.0631(7) Uani 1 1 d .
H34A H 0.5120 0.1251 0.4935 0.076 Uiso 1 1 calc R
C36 C 0.5630(3) 0.3043(2) 0.55460(14) 0.0601(7) Uani 1 1 d .
H36A H 0.6326 0.3385 0.5646 0.072 Uiso 1 1 calc R
C38 C 0.9171(3) 0.2065(2) 0.70768(15) 0.0657(7) Uani 1 1 d .
H38A H 0.8431 0.2505 0.6765 0.079 Uiso 1 1 calc R
C41 C 0.3217(3) 0.2822(2) 0.55399(16) 0.0729(8) Uani 1 1 d .
H41A H 0.2296 0.3007 0.5631 0.087 Uiso 1 1 calc R
C43 C 0.9250(3) 0.4423(2) 0.42668(16) 0.0677(7) Uani 1 1 d .
H43A H 0.9889 0.4289 0.4678 0.081 Uiso 1 1 calc R
C45 C 0.4257(3) 0.3327(2) 0.56747(16) 0.0728(8) Uani 1 1 d .
H45A H 0.4040 0.3861 0.5853 0.087 Uiso 1 1 calc R
C51 C 1.0990(3) 0.0715(2) 0.73084(16) 0.0737(8) Uani 1 1 d .
H51A H 1.1504 0.0226 0.7155 0.088 Uiso 1 1 calc R
C52 C 0.3546(3) 0.2049(2) 0.52718(17) 0.0764(8) Uani 1 1 d .
H52A H 0.2845 0.1703 0.5183 0.092 Uiso 1 1 calc R
C53 C 0.7355(3) 0.4856(2) 0.30457(17) 0.0741(8) Uani 1 1 d .
H53A H 0.6713 0.5004 0.2633 0.089 Uiso 1 1 calc R
C56 C 0.8279(3) 0.5549(2) 0.30034(19) 0.0835(9) Uani 1 1 d .
H56A H 0.8272 0.6160 0.2559 0.100 Uiso 1 1 calc R
C57 C 0.9202(3) 0.5336(2) 0.36133(19) 0.0837(9) Uani 1 1 d .
H57A H 0.9809 0.5813 0.3588 0.100 Uiso 1 1 calc R
C58 C 1.0097(3) -0.3914(2) 0.84157(17) 0.0834(9) Uani 1 1 d .
H58A H 1.0092 -0.3817 0.8907 0.125 Uiso 1 1 calc R
H58B H 1.1020 -0.4167 0.8323 0.125 Uiso 1 1 calc R
H58C H 0.9471 -0.4407 0.8440 0.125 Uiso 1 1 calc R
C59 C 1.1318(4) 0.0775(3) 0.80238(18) 0.0912(10) Uani 1 1 d .
H59A H 1.2045 0.0330 0.8345 0.109 Uiso 1 1 calc R
C60 C 0.9502(4) 0.2125(3) 0.77954(18) 0.0823(9) Uani 1 1 d .
H60A H 0.8987 0.2604 0.7959 0.099 Uiso 1 1 calc R
C62 C 1.0574(4) 0.1486(3) 0.82552(18) 0.0885(10) Uani 1 1 d .
H62A H 1.0803 0.1533 0.8731 0.106 Uiso 1 1 calc R

loop_
_atom_site_aniso_label
_atom_site_aniso_U_11
_atom_site_aniso_U_22
_atom_site_aniso_U_33
_atom_site_aniso_U_23
_atom_site_aniso_U_13
_atom_site_aniso_U_12
O1 0.1244(17) 0.0501(10) 0.0526(11) -0.0090(9) -0.0094(11) -0.0037(10)
N1 0.0451(12) 0.0605(12) 0.0514(11) -0.0179(10) 0.0009(9) -0.0026(9)
C3 0.0516(15) 0.0483(13) 0.0389(12) -0.0104(10) -0.0014(10) -0.0059(11)
C4 0.0480(14) 0.0461(13) 0.0542(14) -0.0167(11) -0.0010(11) -0.0084(11)
C5 0.0505(15) 0.0514(14) 0.0453(13) -0.0146(11) 0.0051(11) -0.0107(11)
C10 0.0471(14) 0.0500(13) 0.0416(12) -0.0107(10) 0.0004(10) -0.0108(11)
C12 0.0540(15) 0.0439(12) 0.0410(12) -0.0110(10) 0.0002(10) -0.0084(11)
C14 0.0556(16) 0.0484(14) 0.0525(15) -0.0140(12) 0.0026(12) -0.0078(11)
C19 0.0616(16) 0.0523(14) 0.0572(15) -0.0230(12) 0.0025(12) -0.0092(12)
C21 0.0482(15) 0.0672(17) 0.0411(12) -0.0215(12) -0.0042(10) 0.0001(12)
C24 0.0551(15) 0.0483(14) 0.0463(13) -0.0163(11) -0.0065(11) -0.0049(11)
C25 0.0538(15) 0.0470(13) 0.0477(13) -0.0145(11) -0.0004(11) -0.0135(11)
C28 0.0546(16) 0.0520(15) 0.0665(16) -0.0198(12) 0.0039(12) -0.0080(12)
C29 0.0605(17) 0.0727(17) 0.0620(16) -0.0290(14) -0.0086(13) -0.0138(13)
C31 0.0550(17) 0.0736(18) 0.0545(15) -0.0276(13) 0.0020(12) -0.0159(13)
C33 0.0520(16) 0.0705(18) 0.0692(17) -0.0373(15) 0.0005(13) -0.0074(13)
C35 0.0655(18) 0.0635(17) 0.0568(15) -0.0227(13) 0.0027(13) -0.0102(13)
C37 0.0674(18) 0.0551(16) 0.0800(19) -0.0320(15) 0.0011(14) -0.0094(13)
C39 0.0673(18) 0.0639(16) 0.0644(17) -0.0230(14) -0.0008(13) -0.0009(14)
C40 0.0575(17) 0.0823(19) 0.0524(15) -0.0248(14) 0.0011(12) -0.0014(14)
C42 0.085(2) 0.0558(16) 0.0524(15) -0.0129(12) -0.0175(14) -0.0138(14)
C44 0.082(2) 0.0759(19) 0.0467(14) -0.0214(14) -0.0156(14) 0.0060(16)
C46 0.0699(19) 0.088(2) 0.0614(17) -0.0380(16) -0.0174(14) -0.0043(16)
C47 0.083(2) 0.0670(18) 0.0716(18) -0.0299(15) 0.0068(16) 0.0036(15)
C48 0.076(2) 0.093(2) 0.0530(16) -0.0307(15) -0.0008(14) -0.0065(17)
C49 0.095(2) 0.0688(18) 0.0583(16) -0.0297(14) 0.0127(16) -0.0163(17)
C50 0.092(2) 0.0614(17) 0.0575(16) -0.0073(13) -0.0079(15) -0.0173(15)
C54 0.094(2) 0.108(2) 0.086(2) -0.061(2) 0.0050(18) -0.0091(19)
C55 0.061(2) 0.097(2) 0.0772(19) -0.0292(17) -0.0168(15) 0.0124(17)
C61 0.073(2) 0.119(3) 0.0743(19) -0.0496(19) 0.0137(16) -0.041(2)
C63 0.054(2) 0.183(4) 0.090(3) -0.076(3) 0.0015(18) -0.031(3)
C64 0.054(2) 0.159(4) 0.101(3) -0.055(3) -0.0239(19) 0.023(2)
O2 0.1367(19) 0.0687(12) 0.0596(11) -0.0348(10) -0.0283(11) 0.0076(12)
N2 0.0474(12) 0.0638(13) 0.0533(12) -0.0221(10) 0.0060(10) -0.0182(10)
C7 0.0457(14) 0.0532(14) 0.0483(13) -0.0224(11) 0.0029(10) -0.0031(11)
C8 0.0566(15) 0.0592(15) 0.0503(14) -0.0265(12) -0.0031(11) -0.0074(12)
C9 0.0490(14) 0.0492(13) 0.0410(12) -0.0186(10) 0.0017(10) -0.0068(10)
C11 0.0460(14) 0.0520(14) 0.0515(13) -0.0212(11) 0.0013(11) -0.0073(11)
C13 0.0430(14) 0.0555(14) 0.0413(12) -0.0167(11) -0.0010(10) -0.0088(11)
C16 0.0610(16) 0.0587(15) 0.0534(14) -0.0245(12) 0.0029(12) -0.0060(12)
C17 0.0614(16) 0.0606(16) 0.0548(14) -0.0281(13) 0.0045(12) -0.0053(12)
C18 0.0489(14) 0.0541(14) 0.0465(13) -0.0203(11) 0.0000(11) -0.0118(11)
C20 0.0495(15) 0.0585(15) 0.0507(14) -0.0220(12) 0.0082(11) -0.0066(12)
C22 0.0414(14) 0.0566(14) 0.0459(12) -0.0235(11) 0.0045(10) -0.0054(11)
C23 0.0494(14) 0.0541(14) 0.0445(12) -0.0238(11) 0.0011(10) -0.0074(11)
C26 0.0594(17) 0.0586(16) 0.0714(18) -0.0293(14) 0.0126(13) -0.0062(13)
C27 0.0652(17) 0.0637(17) 0.0474(14) -0.0168(13) 0.0022(12) -0.0046(13)
C30 0.0496(15) 0.0681(17) 0.0599(16) -0.0200(14) 0.0013(12) -0.0011(12)
C32 0.0501(15) 0.0562(15) 0.0619(16) -0.0144(13) 0.0062(12) -0.0049(12)
C34 0.0562(17) 0.0652(16) 0.0690(17) -0.0250(14) -0.0066(13) -0.0130(13)
C36 0.0437(15) 0.0814(18) 0.0665(16) -0.0405(15) 0.0034(12) -0.0095(13)
C38 0.0699(18) 0.0697(17) 0.0630(16) -0.0322(14) -0.0020(13) -0.0058(14)
C41 0.0426(16) 0.088(2) 0.0734(19) -0.0163(16) 0.0031(13) -0.0022(15)
C43 0.0655(18) 0.0635(17) 0.0701(18) -0.0193(14) -0.0025(14) -0.0134(14)
C45 0.0566(18) 0.091(2) 0.0746(19) -0.0389(17) 0.0055(14) 0.0011(16)
C51 0.0642(18) 0.086(2) 0.0715(18) -0.0321(16) -0.0125(14) 0.0001(15)
C52 0.0509(18) 0.084(2) 0.084(2) -0.0170(17) -0.0081(15) -0.0228(15)
C53 0.0573(18) 0.0774(19) 0.0663(18) -0.0078(15) -0.0034(14) 0.0063(16)
C56 0.072(2) 0.0641(19) 0.087(2) -0.0014(16) 0.0084(17) -0.0001(17)
C57 0.081(2) 0.0635(18) 0.092(2) -0.0104(17) 0.0009(18) -0.0185(16)
C58 0.084(2) 0.0692(19) 0.077(2) -0.0089(15) 0.0037(16) 0.0030(16)
C59 0.083(2) 0.119(3) 0.069(2) -0.030(2) -0.0262(17) -0.014(2)
C60 0.090(2) 0.104(2) 0.075(2) -0.0555(19) 0.0142(18) -0.024(2)
C62 0.097(3) 0.121(3) 0.0616(19) -0.042(2) 0.0035(18) -0.044(2)

loop_
_atom_type_symbol
_atom_type_description
_atom_type_scat_dispersion_real
_atom_type_scat_dispersion_imag
_atom_type_scat_source
C C 0.0033 0.0016 'International Tables Vol C Tables 4.2.6.8 and 6.1.1.4'
H H 0.0000 0.0000 'International Tables Vol C Tables 4.2.6.8 and 6.1.1.4'
N N 0.0061 0.0033 'International Tables Vol C Tables 4.2.6.8 and 6.1.1.4'
O O 0.0106 0.0060 'International Tables Vol C Tables 4.2.6.8 and 6.1.1.4'

loop_
_geom_angle_atom_site_label_1
_geom_angle_atom_site_label_2
_geom_angle_atom_site_label_3
_geom_angle
C10 N1 C25 111.46(19)
C10 N1 H1A 124.3
C25 N1 H1A 124.3
C10 C3 C21 116.46(19)
C10 C3 C12 102.16(17)
C21 C3 C12 112.11(18)
C10 C3 H3A 108.6
C21 C3 H3A 108.6
C12 C3 H3A 108.6
C19 C4 C28 118.3(2)
C19 C4 C14 123.2(2)
C28 C4 C14 118.5(2)
C40 C5 C39 118.7(2)
C40 C5 C10 120.4(2)
C39 C5 C10 120.6(2)
N1 C10 C5 120.9(2)
N1 C10 C3 115.27(19)
C5 C10 C3 123.37(19)
C14 C12 C3 113.73(18)
C14 C12 C25 113.24(18)
C3 C12 C25 104.45(17)
C14 C12 H12A 108.4
C3 C12 H12A 108.4
C25 C12 H12A 108.4
O1 C14 C4 119.8(2)
O1 C14 C12 120.5(2)
C4 C14 C12 119.7(2)
C35 C19 C4 120.7(2)
C35 C19 H19A 119.7
C4 C19 H19A 119.7
C55 C21 C31 118.3(3)
C55 C21 C3 120.3(2)
C31 C21 C3 121.2(2)
C42 C24 C29 118.1(2)
C42 C24 C25 121.1(2)
C29 C24 C25 120.8(2)
N1 C25 C24 113.17(18)
N1 C25 C12 105.10(16)
C24 C25 C12 114.63(19)
N1 C25 H25A 107.9
C24 C25 H25A 107.9
C12 C25 H25A 107.9
C37 C28 C4 120.6(2)
C37 C28 H28A 119.7
C4 C28 H28A 119.7
C46 C29 C24 121.0(3)
C46 C29 H29A 119.5
C24 C29 H29A 119.5
C61 C31 C21 120.7(3)
C61 C31 H31A 119.7
C21 C31 H31A 119.7
C37 C33 C35 118.0(2)
C37 C33 C54 121.2(2)
C35 C33 C54 120.8(3)
C19 C35 C33 121.0(2)
C19 C35 H35A 119.5
C33 C35 H35A 119.5
C28 C37 C33 121.5(2)
C28 C37 H37A 119.2
C33 C37 H37A 119.2
C5 C39 C47 119.8(2)
C5 C39 H39A 120.1
C47 C39 H39A 120.1
C48 C40 C5 121.0(2)
C48 C40 H40A 119.5
C5 C40 H40A 119.5
C50 C42 C24 121.1(2)
C50 C42 H42A 119.5
C24 C42 H42A 119.5
C46 C44 C50 119.8(2)
C46 C44 H44A 120.1
C50 C44 H44A 120.1
C44 C46 C29 120.1(2)
C44 C46 H46A 119.9
C29 C46 H46A 119.9
C49 C47 C39 120.5(3)
C49 C47 H47A 119.8
C39 C47 H47A 119.8
C49 C48 C40 120.0(3)
C49 C48 H48A 120.0
C40 C48 H48A 120.0
C48 C49 C47 120.0(3)
C48 C49 H49A 120.0
C47 C49 H49A 120.0
C42 C50 C44 119.9(3)
C42 C50 H50A 120.1
C44 C50 H50A 120.1
C33 C54 H54A 109.5
C33 C54 H54B 109.5
H54A C54 H54B 109.5
C33 C54 H54C 109.5
H54A C54 H54C 109.5
H54B C54 H54C 109.5
C21 C55 C64 120.3(3)
C21 C55 H55A 119.9
C64 C55 H55A 119.9
C63 C61 C31 120.3(3)
C63 C61 H61A 119.8
C31 C61 H61A 119.8
C64 C63 C61 119.3(3)
C64 C63 H63A 120.3
C61 C63 H63A 120.3
C63 C64 C55 121.1(3)
C63 C64 H64A 119.5
C55 C64 H64A 119.5
C22 N2 C7 112.44(19)
C22 N2 H2A 123.8
C7 N2 H2A 123.8
N2 C7 C18 109.36(17)
N2 C7 C9 105.46(17)
C18 C7 C9 116.76(18)
N2 C7 H7A 108.3
C18 C7 H7A 108.3
C9 C7 H7A 108.3
O2 C8 C11 119.4(2)
O2 C8 C9 120.3(2)
C11 C8 C9 120.26(19)
C8 C9 C23 113.05(17)
C8 C9 C7 111.28(18)
C23 C9 C7 104.24(17)
C8 C9 H9A 109.4
C23 C9 H9A 109.4
C7 C9 H9A 109.4
C17 C11 C16 117.6(2)
C17 C11 C8 118.9(2)
C16 C11 C8 123.5(2)
C36 C13 C34 117.7(2)
C36 C13 C23 122.1(2)
C34 C13 C23 120.1(2)
C27 C16 C11 120.7(2)
C27 C16 H16A 119.6
C11 C16 H16A 119.6
C26 C17 C11 121.2(2)
C26 C17 H17A 119.4
C11 C17 H17A 119.4
C51 C18 C38 117.5(2)
C51 C18 C7 121.7(2)
C38 C18 C7 120.8(2)
C43 C20 C30 118.6(2)
C43 C20 C22 119.6(2)
C30 C20 C22 121.7(2)
N2 C22 C20 120.3(2)
N2 C22 C23 115.1(2)
C20 C22 C23 124.43(19)
C22 C23 C13 117.47(18)
C22 C23 C9 102.53(17)
C13 C23 C9 114.10(18)
C22 C23 H23A 107.4
C13 C23 H23A 107.4
C9 C23 H23A 107.4
C17 C26 C32 121.4(2)
C17 C26 H26A 119.3
C32 C26 H26A 119.3
C16 C27 C32 121.5(2)
C16 C27 H27A 119.2
C32 C27 H27A 119.2
C53 C30 C20 120.4(3)
C53 C30 H30A 119.8
C20 C30 H30A 119.8
C27 C32 C26 117.5(2)
C27 C32 C58 121.8(2)
C26 C32 C58 120.6(2)
C52 C34 C13 120.7(2)
C52 C34 H34A 119.7
C13 C34 H34A 119.7
C13 C36 C45 121.2(2)
C13 C36 H36A 119.4
C45 C36 H36A 119.4
C18 C38 C60 121.0(3)
C18 C38 H38A 119.5
C60 C38 H38A 119.5
C52 C41 C45 119.3(3)
C52 C41 H41A 120.3
C45 C41 H41A 120.3
C57 C43 C20 120.3(3)
C57 C43 H43A 119.8
C20 C43 H43A 119.8
C41 C45 C36 120.2(3)
C41 C45 H45A 119.9
C36 C45 H45A 119.9
C18 C51 C59 121.3(3)
C18 C51 H51A 119.3
C59 C51 H51A 119.3
C41 C52 C34 120.8(3)
C41 C52 H52A 119.6
C34 C52 H52A 119.6
C56 C53 C30 120.0(3)
C56 C53 H53A 120.0
C30 C53 H53A 120.0
C57 C56 C53 119.8(3)
C57 C56 H56A 120.1
C53 C56 H56A 120.1
C56 C57 C43 120.9(3)
C56 C57 H57A 119.5
C43 C57 H57A 119.5
C32 C58 H58A 109.5
C32 C58 H58B 109.5
H58A C58 H58B 109.5
C32 C58 H58C 109.5
H58A C58 H58C 109.5
H58B C58 H58C 109.5
C62 C59 C51 119.9(3)
C62 C59 H59A 120.1
C51 C59 H59A 120.1
C62 C60 C38 120.0(3)
C62 C60 H60A 120.0
C38 C60 H60A 120.0
C60 C62 C59 120.2(3)
C60 C62 H62A 119.9
C59 C62 H62A 119.9

loop_
_geom_bond_atom_site_label_1
_geom_bond_atom_site_label_2
_geom_bond_distance
O1 C14 1.219(3)
N1 C10 1.278(3)
N1 C25 1.463(3)
N1 H1A 0.8600
C3 C10 1.507(3)
C3 C21 1.516(3)
C3 C12 1.540(3)
C3 H3A 0.9800
C4 C19 1.389(3)
C4 C28 1.390(3)
C4 C14 1.496(3)
C5 C40 1.382(3)
C5 C39 1.385(3)
C5 C10 1.492(3)
C12 C14 1.518(3)
C12 C25 1.569(3)
C12 H12A 0.9800
C19 C35 1.383(3)
C19 H19A 0.9300
C21 C55 1.381(3)
C21 C31 1.384(3)
C24 C42 1.384(3)
C24 C29 1.387(3)
C24 C25 1.506(3)
C25 H25A 0.9800
C28 C37 1.376(3)
C28 H28A 0.9300
C29 C46 1.381(4)
C29 H29A 0.9300
C31 C61 1.383(4)
C31 H31A 0.9300
C33 C37 1.382(4)
C33 C35 1.386(3)
C33 C54 1.512(3)
C35 H35A 0.9300
C37 H37A 0.9300
C39 C47 1.388(3)
C39 H39A 0.9300
C40 C48 1.379(3)
C40 H40A 0.9300
C42 C50 1.379(3)
C42 H42A 0.9300
C44 C46 1.369(4)
C44 C50 1.385(4)
C44 H44A 0.9300
C46 H46A 0.9300
C47 C49 1.370(4)
C47 H47A 0.9300
C48 C49 1.366(4)
C48 H48A 0.9300
C49 H49A 0.9300
C50 H50A 0.9300
C54 H54A 0.9600
C54 H54B 0.9600
C54 H54C 0.9600
C55 C64 1.387(5)
C55 H55A 0.9300
C61 C63 1.375(5)
C61 H61A 0.9300
C63 C64 1.354(5)
C63 H63A 0.9300
C64 H64A 0.9300
O2 C8 1.226(3)
N2 C22 1.267(3)
N2 C7 1.456(3)
N2 H2A 0.8600
C7 C18 1.519(3)
C7 C9 1.571(3)
C7 H7A 0.9800
C8 C11 1.488(3)
C8 C9 1.521(3)
C9 C23 1.549(3)
C9 H9A 0.9800
C11 C17 1.393(3)
C11 C16 1.394(3)
C13 C36 1.379(3)
C13 C34 1.389(3)
C13 C23 1.517(3)
C16 C27 1.378(3)
C16 H16A 0.9300
C17 C26 1.370(3)
C17 H17A 0.9300
C18 C51 1.376(3)
C18 C38 1.377(3)
C20 C43 1.383(3)
C20 C30 1.390(3)
C20 C22 1.483(3)
C22 C23 1.506(3)
C23 H23A 0.9800
C26 C32 1.388(3)
C26 H26A 0.9300
C27 C32 1.386(3)
C27 H27A 0.9300
C30 C53 1.383(4)
C30 H30A 0.9300
C32 C58 1.509(3)
C34 C52 1.388(4)
C34 H34A 0.9300
C36 C45 1.386(3)
C36 H36A 0.9300
C38 C60 1.394(3)
C38 H38A 0.9300
C41 C52 1.360(4)
C41 C45 1.373(4)
C41 H41A 0.9300
C43 C57 1.376(4)
C43 H43A 0.9300
C45 H45A 0.9300
C51 C59 1.387(4)
C51 H51A 0.9300
C52 H52A 0.9300
C53 C56 1.378(4)
C53 H53A 0.9300
C56 C57 1.360(4)
C56 H56A 0.9300
C57 H57A 0.9300
C58 H58A 0.9600
C58 H58B 0.9600
C58 H58C 0.9600
C59 C62 1.359(5)
C59 H59A 0.9300
C60 C62 1.353(4)
C60 H60A 0.9300
C62 H62A 0.9300
